data_1555712
loop_
_publ_author_name
'Yeon, Yerim'
'Leem, Soojung'
'Wagen, Corin'
'Lynch, Vincent M.'
'Kim, Sung Kuk'
'Sessler, Jonathan L.'

_publ_section_title
;
 3-(Dicyanomethylidene)indan-1-one-Functionalized
 Calix[4]arene-Calix[4]pyrrole Hybrid: An Ion-Pair Sensor for Cesium
 Salts.
;
_journal_issue 17
_journal_name_full 'Organic letters'
_journal_page_first 4396
_journal_page_last 4399
_journal_paper_doi 10.1021/acs.orglett.6b02155
_journal_volume 18
_journal_year 2016
_chemical_formula_moiety 'C89 H84 N4 O6, 2 C H Cl3'
_chemical_formula_sum 'C91 H86 Cl6 N6 O7'
_chemical_formula_weight 1588.35
_space_group_crystal_system triclinic
_space_group_IT_number 2
_space_group_name_Hall '-P 1'
_space_group_name_H-M_alt 'P -1'
_atom_sites_solution_hydrogens mixed
_audit_creation_method SHELXL-2013
_cell_angle_alpha 108.103(3)
_cell_angle_beta 97.486(3)
_cell_angle_gamma 103.078(3)
_cell_formula_units_Z 2
_cell_length_a 14.8278(10)
_cell_length_b 15.0838(10)
_cell_length_c 20.0662(12)
_cell_measurement_reflns_used 9483
_cell_measurement_temperature 133(2)
_cell_measurement_theta_max 22.3
_cell_measurement_theta_min 2.16
_cell_volume 4056.5(5)
_computing_cell_refinement 'Apex II release 2010, Bruker AXS, Inc.'
_computing_data_collection 'Apex II release 2010, Bruker AXS, Inc.'
_computing_data_reduction 'Apex II release 2010, Bruker AXS, Inc.'
_computing_molecular_graphics 'XP SHELXTL/PC, Siemens Analytical'
_computing_publication_material 'XL SHELXTL/Plus, Siemens Analytical'
_computing_structure_refinement 'Shelxl-2013, Sheldrick, G. M. 2013'
_computing_structure_solution
;

SIR97 - Altomare A., Burla M.C., Camalli M., Cascarano G.L., Giacovazzo C., 
Guagliardi A., Moliterni A.G.G., Polidori G.,Spagna R.
;
_diffrn_ambient_temperature 133(2)
_diffrn_measured_fraction_theta_full 0.970
_diffrn_measured_fraction_theta_max 0.998
_diffrn_measurement_device_type 'Nonius Kappa CCD with Bruker Apex II detector'
_diffrn_measurement_method '\w and \f-scans'
_diffrn_radiation_type MoK\a
_diffrn_radiation_wavelength 0.71073
_diffrn_reflns_av_R_equivalents 0.0715
_diffrn_reflns_av_unetI/netI 0.0800
_diffrn_reflns_Laue_measured_fraction_full 0.970
_diffrn_reflns_Laue_measured_fraction_max 0.998
_diffrn_reflns_limit_h_max 17
_diffrn_reflns_limit_h_min -17
_diffrn_reflns_limit_k_max 17
_diffrn_reflns_limit_k_min -17
_diffrn_reflns_limit_l_max 23
_diffrn_reflns_limit_l_min -23
_diffrn_reflns_number 60391
_diffrn_reflns_point_group_measured_fraction_full 0.970
_diffrn_reflns_point_group_measured_fraction_max 0.998
_diffrn_reflns_theta_full 25.242
_diffrn_reflns_theta_max 24.999
_diffrn_reflns_theta_min 1.992
_diffrn_source 'sealed tube'
_exptl_absorpt_coefficient_mu 0.272
_exptl_absorpt_correction_T_max 1.00
_exptl_absorpt_correction_T_min 0.849
_exptl_absorpt_correction_type multi-scan
_exptl_absorpt_process_details
;
SADABS.
;
_exptl_crystal_colour yellow
_exptl_crystal_density_diffrn 1.300
_exptl_crystal_description needles
_exptl_crystal_F_000 1664
_exptl_crystal_size_max 0.40
_exptl_crystal_size_mid 0.15
_exptl_crystal_size_min 0.15
_refine_diff_density_max 0.677
_refine_diff_density_min -1.037
_refine_diff_density_rms 0.062
_refine_ls_extinction_method none
_refine_ls_goodness_of_fit_ref 1.019
_refine_ls_hydrogen_treatment mixed
_refine_ls_matrix_type full
_refine_ls_number_parameters 1014
_refine_ls_number_reflns 14242
_refine_ls_number_restraints 37
_refine_ls_restrained_S_all 1.019
_refine_ls_R_factor_all 0.1144
_refine_ls_R_factor_gt 0.0624
_refine_ls_shift/su_max 0.000
_refine_ls_shift/su_mean 0.000
_refine_ls_structure_factor_coef Fsqd
_refine_ls_weighting_details 'w=1/[\s^2^(Fo^2^)+(0.0803P)^2^+3.9869P] where P=(Fo^2^+2Fc^2^)/3'
_refine_ls_weighting_scheme calc
_refine_ls_wR_factor_gt 0.1530
_refine_ls_wR_factor_ref 0.1829
_reflns_Friedel_coverage 0.000
_reflns_number_gt 8792
_reflns_number_total 14242
_reflns_threshold_expression 'I > 2\s(I)'
_cod_data_source_file ol6b02155_si_001.cif
_cod_data_source_block shelx
_cod_database_code 1555712
_shelx_space_group_comment
;
The symmetry employed for this shelxl refinement is uniquely defined
by the following loop, which should always be used as a source of
symmetry information in preference to the above space-group names.
They are only intended as comments.
;
_shelxl_version_number 2013-4

loop_
_space_group_symop_operation_xyz
'x, y, z'
'-x, -y, -z'

loop_
_atom_site_label
_atom_site_type_symbol
_atom_site_fract_x
_atom_site_fract_y
_atom_site_fract_z
_atom_site_U_iso_or_equiv
_atom_site_adp_type
_atom_site_occupancy
_atom_site_site_symmetry_order
_atom_site_calc_flag
_atom_site_refinement_flags_posn
_atom_site_refinement_flags_adp
_atom_site_refinement_flags_occupancy
_atom_site_disorder_assembly
_atom_site_disorder_group
C1 C 0.8883(3) 1.3226(3) 0.39233(19) 0.0393(10) Uani 1 1 d . . . . .
C2 C 0.8851(3) 1.4069(3) 0.3821(2) 0.0494(12) Uani 1 1 d . . . . .
H2 H 0.9384 1.4597 0.3884 0.059 Uiso 1 1 calc R U . . .
C3 C 0.7885(3) 1.4029(3) 0.3603(2) 0.0405(10) Uani 1 1 d . . . . .
H3 H 0.7661 1.4522 0.3497 0.049 Uiso 1 1 calc R U . . .
C4 C 0.7336(3) 1.3148(2) 0.35757(17) 0.0276(8) Uani 1 1 d . . . . .
C5 C 0.6274(2) 1.2687(2) 0.33624(16) 0.0230(8) Uani 1 1 d . . . . .
C6 C 0.5919(3) 1.2375(2) 0.25532(17) 0.0238(8) Uani 1 1 d . . . . .
C7 C 0.5014(2) 1.1864(2) 0.21169(17) 0.0248(8) Uani 1 1 d . . . . .
C8 C 0.5119(3) 1.1717(2) 0.13865(18) 0.0267(8) Uani 1 1 d . . . . .
H8 H 0.4626 1.1394 0.0967 0.032 Uiso 1 1 calc R U . . .
C9 C 0.6041(3) 1.2121(2) 0.14026(17) 0.0237(8) Uani 1 1 d . . . . .
C10 C 0.6587(3) 1.2157(2) 0.08173(18) 0.0268(8) Uani 1 1 d . . . . .
C11 C 0.7536(3) 1.1999(2) 0.10343(17) 0.0246(8) Uani 1 1 d . . . . .
C12 C 0.8451(3) 1.2558(2) 0.11707(18) 0.0313(9) Uani 1 1 d . . . . .
H12 H 0.8643 1.3184 0.1136 0.038 Uiso 1 1 calc R U . . .
C13 C 0.9062(3) 1.2046(2) 0.13722(19) 0.0308(9) Uani 1 1 d . . . . .
H13 H 0.9735 1.2261 0.1488 0.037 Uiso 1 1 calc R U . . .
C14 C 0.8512(2) 1.1183(2) 0.13720(17) 0.0217(7) Uani 1 1 d . . . . .
C15 C 0.8774(2) 1.0384(2) 0.16002(17) 0.0223(7) Uani 1 1 d . . . . .
C16 C 0.9231(2) 1.0805(2) 0.23941(18) 0.0259(8) Uani 1 1 d . . . . .
C17 C 0.9739(3) 1.0452(3) 0.2822(2) 0.0357(9) Uani 1 1 d . . . . .
H17 H 0.9908 0.9861 0.2667 0.043 Uiso 1 1 calc R U . . .
C18 C 0.9967(3) 1.1125(3) 0.3534(2) 0.0427(10) Uani 1 1 d . . . . .
H18 H 1.0315 1.1063 0.3941 0.051 Uiso 1 1 calc R U . . .
C19 C 0.9601(3) 1.1875(3) 0.35357(19) 0.0348(9) Uani 1 1 d . . . . .
C20 C 0.9685(3) 1.2831(3) 0.4123(2) 0.0511(12) Uani 1 1 d . . . . .
C21 C 0.5788(3) 1.3450(2) 0.37324(18) 0.0293(8) Uani 1 1 d . . . . .
H21A H 0.6026 1.3685 0.4253 0.044 Uiso 1 1 calc R U . . .
H21B H 0.5101 1.3153 0.3619 0.044 Uiso 1 1 calc R U . . .
H21C H 0.5928 1.3996 0.3560 0.044 Uiso 1 1 calc R U . . .
C22 C 0.6752(3) 1.3157(3) 0.0731(2) 0.0369(10) Uani 1 1 d . . . . .
H22A H 0.6141 1.3248 0.0562 0.055 Uiso 1 1 calc R U . . .
H22B H 0.7151 1.3189 0.0381 0.055 Uiso 1 1 calc R U . . .
H22C H 0.7070 1.3669 0.1195 0.055 Uiso 1 1 calc R U . . .
C23 C 0.6023(3) 1.1361(3) 0.01023(18) 0.0335(9) Uani 1 1 d . . . . .
H23A H 0.5923 1.0723 0.0153 0.050 Uiso 1 1 calc R U . . .
H23B H 0.6377 1.1384 -0.0275 0.050 Uiso 1 1 calc R U . . .
H23C H 0.5407 1.1470 -0.0028 0.050 Uiso 1 1 calc R U . . .
C24 C 0.9515(3) 1.0034(3) 0.11867(19) 0.0310(9) Uani 1 1 d . . . . .
H24A H 1.0080 1.0582 0.1296 0.047 Uiso 1 1 calc R U . . .
H24B H 0.9243 0.9777 0.0669 0.047 Uiso 1 1 calc R U . . .
H24C H 0.9690 0.9523 0.1333 0.047 Uiso 1 1 calc R U . . .
C25 C 1.0635(3) 1.3562(4) 0.4197(3) 0.088(2) Uani 1 1 d . . . . .
H25A H 1.1156 1.3285 0.4290 0.133 Uiso 1 1 calc R U . . .
H25B H 1.0715 1.4166 0.4598 0.133 Uiso 1 1 calc R U . . .
H25C H 1.0642 1.3701 0.3752 0.133 Uiso 1 1 calc R U . . .
C26 C 0.9664(4) 1.2667(5) 0.4840(2) 0.0825(19) Uani 1 1 d . . . . .
H26A H 0.9055 1.2213 0.4802 0.124 Uiso 1 1 calc R U . . .
H26B H 0.9743 1.3289 0.5223 0.124 Uiso 1 1 calc R U . . .
H26C H 1.0180 1.2396 0.4954 0.124 Uiso 1 1 calc R U . . .
C27 C 0.4239(3) 1.1505(3) 0.24020(19) 0.0271(8) Uani 1 1 d . . . . .
C28 C 0.3338(3) 1.0932(3) 0.20904(18) 0.0277(8) Uani 1 1 d . . . . .
C29 C 0.2871(3) 1.0536(3) 0.13270(19) 0.0352(9) Uani 1 1 d . . . . .
C30 C 0.2106(3) 0.9652(3) 0.1223(2) 0.0336(9) Uani 1 1 d . . . . .
C31 C 0.1576(3) 0.8952(3) 0.0585(2) 0.0405(10) Uani 1 1 d . . . . .
H31 H 0.1626 0.9028 0.0137 0.049 Uiso 1 1 calc R U . . .
C32 C 0.0964(3) 0.8130(3) 0.0623(3) 0.0485(11) Uani 1 1 d . . . . .
H32 H 0.0603 0.7622 0.0192 0.058 Uiso 1 1 calc R U . . .
C33 C 0.0871(3) 0.8040(3) 0.1275(3) 0.0501(11) Uani 1 1 d . . . . .
H33 H 0.0448 0.7470 0.1284 0.060 Uiso 1 1 calc R U . . .
C34 C 0.1385(3) 0.8769(3) 0.1925(2) 0.0407(10) Uani 1 1 d . . . . .
H34 H 0.1300 0.8713 0.2372 0.049 Uiso 1 1 calc R U . . .
C35 C 0.2027(3) 0.9581(3) 0.1893(2) 0.0323(9) Uani 1 1 d . . . . .
C36 C 0.2712(3) 1.0428(3) 0.24532(19) 0.0309(9) Uani 1 1 d . . . . .
C37 C 0.2727(3) 1.0711(3) 0.3172(2) 0.0373(10) Uani 1 1 d . . . . .
C38 C 0.2141(4) 1.0128(3) 0.3479(2) 0.0525(12) Uani 1 1 d . . . . .
C39 C 0.3279(3) 1.1639(3) 0.3696(2) 0.0401(10) Uani 1 1 d . . . . .
C40 C 0.6049(2) 1.1775(2) 0.35722(16) 0.0193(7) Uani 1 1 d . . . . .
C41 C 0.5725(2) 1.1771(2) 0.41916(16) 0.0215(7) Uani 1 1 d . . . . .
H41 H 0.5617 1.2343 0.4495 0.026 Uiso 1 1 calc R U . . .
C42 C 0.5560(2) 1.0946(2) 0.43687(17) 0.0237(8) Uani 1 1 d . . . . .
H42 H 0.5316 1.0947 0.4784 0.028 Uiso 1 1 calc R U . . .
C43 C 0.5746(2) 1.0113(2) 0.39483(17) 0.0220(7) Uani 1 1 d . . . . .
C44 C 0.6078(2) 1.0108(2) 0.33338(18) 0.0257(8) Uani 1 1 d . . . . .
H44 H 0.6211 0.9544 0.3041 0.031 Uiso 1 1 calc R U . . .
C45 C 0.6214(2) 1.0932(2) 0.31519(17) 0.0233(8) Uani 1 1 d . . . . .
H45 H 0.6429 1.0920 0.2724 0.028 Uiso 1 1 calc R U . . .
C46 C 0.5883(3) 0.8526(2) 0.3818(2) 0.0351(9) Uani 1 1 d . . . . .
H46A H 0.6584 0.8717 0.3947 0.042 Uiso 1 1 calc R U . . .
H46B H 0.5680 0.8324 0.3290 0.042 Uiso 1 1 calc R U . . .
C47 C 0.5486(3) 0.7704(2) 0.4058(2) 0.0307(9) Uani 1 1 d . . . . .
H47A H 0.5891 0.7259 0.4003 0.037 Uiso 1 1 calc R U . . .
H47B H 0.5448 0.7953 0.4569 0.037 Uiso 1 1 calc R U . . .
C48 C 0.3878(3) 0.6740(2) 0.39030(16) 0.0238(8) Uani 1 1 d . . . . .
C49 C 0.3975(3) 0.5956(2) 0.40981(17) 0.0258(8) Uani 1 1 d . . . . .
C50 C 0.3259(3) 0.5536(3) 0.43818(18) 0.0333(9) Uani 1 1 d . . . . .
H50 H 0.3307 0.4997 0.4520 0.040 Uiso 1 1 calc R U . . .
C51 C 0.2482(3) 0.5882(3) 0.44675(19) 0.0382(10) Uani 1 1 d . . . . .
H51 H 0.2008 0.5594 0.4674 0.046 Uiso 1 1 calc R U . . .
C52 C 0.2395(3) 0.6650(3) 0.42524(18) 0.0361(9) Uani 1 1 d . . . . .
H52 H 0.1856 0.6884 0.4307 0.043 Uiso 1 1 calc R U . . .
C53 C 0.3087(3) 0.7084(2) 0.39570(17) 0.0275(8) Uani 1 1 d . . . . .
C54 C 0.2997(3) 0.7937(3) 0.37321(18) 0.0307(9) Uani 1 1 d . . . . .
H54A H 0.2395 0.8073 0.3827 0.037 Uiso 1 1 calc R U . . .
H54B H 0.3520 0.8515 0.4042 0.037 Uiso 1 1 calc R U . . .
C55 C 0.3015(2) 0.7817(2) 0.29564(18) 0.0264(8) Uani 1 1 d . . . . .
C56 C 0.2474(2) 0.6993(2) 0.23819(17) 0.0228(8) Uani 1 1 d . . . . .
C57 C 0.2539(2) 0.6881(2) 0.16770(18) 0.0253(8) Uani 1 1 d . . . . .
C58 C 0.3128(2) 0.7639(3) 0.15481(19) 0.0278(8) Uani 1 1 d . . . . .
H58 H 0.3166 0.7584 0.1068 0.033 Uiso 1 1 calc R U . . .
C59 C 0.3657(3) 0.8471(3) 0.2106(2) 0.0312(9) Uani 1 1 d . . . . .
H59 H 0.4059 0.8984 0.2011 0.037 Uiso 1 1 calc R U . . .
C60 C 0.3601(3) 0.8556(3) 0.2805(2) 0.0305(9) Uani 1 1 d . . . . .
H60 H 0.3970 0.9130 0.3189 0.037 Uiso 1 1 calc R U . . .
C61 C 0.1957(3) 0.5970(3) 0.10616(18) 0.0304(8) Uani 1 1 d . . . . .
H61A H 0.2072 0.6060 0.0609 0.037 Uiso 1 1 calc R U . . .
H61B H 0.1279 0.5917 0.1061 0.037 Uiso 1 1 calc R U . . .
C62 C 0.2120(3) 0.5005(2) 0.10449(17) 0.0258(8) Uani 1 1 d . . . . .
C63 C 0.3008(2) 0.4882(2) 0.12000(17) 0.0230(8) Uani 1 1 d . . . . .
C64 C 0.3138(3) 0.3970(2) 0.11473(17) 0.0256(8) Uani 1 1 d . . . . .
C65 C 0.2343(3) 0.3167(3) 0.09081(18) 0.0322(9) Uani 1 1 d . . . . .
H65 H 0.2418 0.2540 0.0850 0.039 Uiso 1 1 calc R U . . .
C66 C 0.1446(3) 0.3272(3) 0.07534(18) 0.0340(9) Uani 1 1 d . . . . .
H66 H 0.0906 0.2720 0.0598 0.041 Uiso 1 1 calc R U . . .
C67 C 0.1332(3) 0.4180(3) 0.08253(18) 0.0322(9) Uani 1 1 d . . . . .
H67 H 0.0712 0.4247 0.0725 0.039 Uiso 1 1 calc R U . . .
C68 C 0.4112(3) 0.3836(2) 0.13147(19) 0.0302(9) Uani 1 1 d . . . . .
H68A H 0.4433 0.3909 0.0924 0.036 Uiso 1 1 calc R U . . .
H68B H 0.4025 0.3157 0.1295 0.036 Uiso 1 1 calc R U . . .
C69 C 0.4781(3) 0.4498(2) 0.20217(18) 0.0264(8) Uani 1 1 d . . . . .
C70 C 0.4494(2) 0.4780(2) 0.26758(18) 0.0244(8) Uani 1 1 d . . . . .
C71 C 0.5136(3) 0.5335(2) 0.33183(18) 0.0256(8) Uani 1 1 d . . . . .
C72 C 0.6093(3) 0.5620(2) 0.3301(2) 0.0336(9) Uani 1 1 d . . . . .
H72 H 0.6547 0.5994 0.3736 0.040 Uiso 1 1 calc R U . . .
C73 C 0.6391(3) 0.5367(3) 0.2666(2) 0.0381(10) Uani 1 1 d . . . . .
H73 H 0.7044 0.5577 0.2662 0.046 Uiso 1 1 calc R U . . .
C74 C 0.5741(3) 0.4810(3) 0.2037(2) 0.0361(9) Uani 1 1 d . . . . .
H74 H 0.5955 0.4634 0.1601 0.043 Uiso 1 1 calc R U . . .
C75 C 0.4833(3) 0.5567(2) 0.40356(18) 0.0305(9) Uani 1 1 d . . . . .
H75A H 0.4706 0.4967 0.4154 0.037 Uiso 1 1 calc R U . . .
H75B H 0.5379 0.6050 0.4408 0.037 Uiso 1 1 calc R U . . .
C76 C 0.4265(2) 0.5929(2) 0.09353(17) 0.0263(8) Uani 1 1 d . . . . .
H76A H 0.3829 0.6098 0.0609 0.032 Uiso 1 1 calc R U . . .
H76B H 0.4470 0.5378 0.0646 0.032 Uiso 1 1 calc R U . . .
C77 C 0.5108(2) 0.6790(2) 0.13464(18) 0.0257(8) Uani 1 1 d . . . . .
H77A H 0.4913 0.7304 0.1689 0.031 Uiso 1 1 calc R U . . .
H77B H 0.5587 0.6596 0.1618 0.031 Uiso 1 1 calc R U . . .
C78 C 0.6268(2) 0.7924(2) 0.10587(18) 0.0232(8) Uani 1 1 d . . . . .
C79 C 0.6706(2) 0.8439(2) 0.17678(17) 0.0248(8) Uani 1 1 d . . . . .
H79 H 0.6465 0.8251 0.2135 0.030 Uiso 1 1 calc R U . . .
C80 C 0.7502(2) 0.9236(2) 0.19501(18) 0.0229(8) Uani 1 1 d . . . . .
H80 H 0.7791 0.9591 0.2442 0.028 Uiso 1 1 calc R U . . .
C81 C 0.7885(2) 0.9522(2) 0.14253(17) 0.0204(7) Uani 1 1 d . . . . .
C82 C 0.7413(2) 0.8991(2) 0.07097(17) 0.0250(8) Uani 1 1 d . . . . .
H82 H 0.7651 0.9173 0.0340 0.030 Uiso 1 1 calc R U . . .
C83 C 0.6618(2) 0.8216(2) 0.05249(17) 0.0248(8) Uani 1 1 d . . . . .
H83 H 0.6307 0.7880 0.0035 0.030 Uiso 1 1 calc R U . . .
C84 C 0.0971(3) 0.6391(3) 0.2611(3) 0.0410(10) Uani 1 1 d . . . . .
C85 C 0.0329(6) 0.5428(7) 0.2579(4) 0.046(2) Uani 0.7 1 d D U P A 1
H85A H 0.0228 0.4936 0.2095 0.055 Uiso 0.7 1 calc R U P A 1
H85B H 0.0644 0.5197 0.2932 0.055 Uiso 0.7 1 calc R U P A 1
C86 C -0.0623(4) 0.5529(6) 0.2740(4) 0.063(2) Uani 0.7 1 d D U P A 1
H86A H -0.0528 0.5976 0.3233 0.094 Uiso 0.7 1 calc R U P A 1
H86B H -0.1033 0.4891 0.2686 0.094 Uiso 0.7 1 calc R U P A 1
H86C H -0.0923 0.5785 0.2405 0.094 Uiso 0.7 1 calc R U P A 1
C85A C 0.0429(18) 0.5695(16) 0.2903(10) 0.054(4) Uani 0.3 1 d D U P A 2
H85C H -0.0142 0.5877 0.3033 0.065 Uiso 0.3 1 calc R U P A 2
H85D H 0.0827 0.5682 0.3334 0.065 Uiso 0.3 1 calc R U P A 2
C86A C 0.0157(14) 0.4720(14) 0.2304(9) 0.067(4) Uani 0.3 1 d D U P A 2
H86D H -0.0128 0.4781 0.1857 0.101 Uiso 0.3 1 calc R U P A 2
H86E H -0.0302 0.4246 0.2424 0.101 Uiso 0.3 1 calc R U P A 2
H86F H 0.0723 0.4500 0.2241 0.101 Uiso 0.3 1 calc R U P A 2
C87 C 0.3148(2) 0.3590(2) 0.27019(19) 0.0274(8) Uani 1 1 d . . . . .
H87A H 0.3464 0.3537 0.3148 0.033 Uiso 1 1 calc R U . . .
H87B H 0.3243 0.3086 0.2286 0.033 Uiso 1 1 calc R U . . .
C88 C 0.2104(2) 0.3452(3) 0.26796(19) 0.0307(8) Uani 1 1 d . . . . .
H88A H 0.1813 0.3596 0.2267 0.037 Uiso 1 1 calc R U . . .
H88B H 0.2019 0.3916 0.3124 0.037 Uiso 1 1 calc R U . . .
C89 C 0.1604(3) 0.2428(3) 0.2612(2) 0.0421(10) Uani 1 1 d . . . . .
H89A H 0.1699 0.1966 0.2179 0.063 Uiso 1 1 calc R U . . .
H89B H 0.0924 0.2355 0.2579 0.063 Uiso 1 1 calc R U . . .
H89C H 0.1864 0.2297 0.3035 0.063 Uiso 1 1 calc R U . . .
C90 C 0.8174(3) 0.6285(3) 0.0863(2) 0.0446(11) Uani 1 1 d . . . . .
H90 H 0.8149 0.6439 0.0413 0.054 Uiso 1 1 calc R U . . .
N1 N 0.7954(2) 1.2670(2) 0.37726(15) 0.0299(7) Uani 1 1 d . . . . .
N2 N 0.6510(2) 1.2528(2) 0.21195(14) 0.0235(7) Uani 1 1 d . . . . .
N3 N 0.7583(2) 1.1168(2) 0.11693(14) 0.0220(6) Uani 1 1 d . . . . .
N4 N 0.9154(2) 1.1668(2) 0.28386(16) 0.0288(7) Uani 1 1 d . . . . .
N5 N 0.1697(4) 0.9676(3) 0.3749(3) 0.0863(16) Uani 1 1 d . . . . .
N6 N 0.3652(3) 1.2372(3) 0.41332(18) 0.0502(10) Uani 1 1 d . . . . .
O1 O 0.55427(17) 0.93270(15) 0.41638(12) 0.0285(6) Uani 1 1 d . . . . .
O2 O 0.45525(16) 0.72051(16) 0.36094(12) 0.0262(5) Uani 1 1 d . . . . .
O3 O 0.38074(16) 0.56792(15) 0.14643(11) 0.0246(5) Uani 1 1 d . . . . .
O4 O 0.54836(16) 0.71290(16) 0.08215(12) 0.0275(6) Uani 1 1 d . . . . .
O5 O 0.18673(16) 0.62330(16) 0.24960(12) 0.0291(6) Uani 1 1 d . . . . .
O6 O 0.35361(16) 0.45341(15) 0.26790(11) 0.0238(5) Uani 1 1 d . . . . .
O7 O 0.3052(2) 1.0860(2) 0.08543(14) 0.0472(7) Uani 1 1 d . . . . .
Cl1 Cl 0.70420(9) 0.57289(10) 0.08871(9) 0.0787(4) Uani 1 1 d . . . . .
Cl2 Cl 0.89272(8) 0.55296(8) 0.08567(6) 0.0492(3) Uani 1 1 d . . . . .
Cl3 Cl 0.86096(12) 0.73583(12) 0.15811(15) 0.1642(12) Uani 1 1 d . . . . .
H27 H 0.440(2) 1.162(2) 0.2927(19) 0.027(9) Uiso 1 1 d . . . . .
H3N H 0.706(3) 1.069(3) 0.1108(19) 0.036(11) Uiso 1 1 d . . . . .
H2N H 0.713(2) 1.286(2) 0.2286(17) 0.015(9) Uiso 1 1 d . . . . .
H1N H 0.774(3) 1.204(3) 0.379(2) 0.061(14) Uiso 1 1 d . . . . .
H4N H 0.889(3) 1.206(3) 0.2701(19) 0.029(11) Uiso 1 1 d . . . . .
H84A H 0.071(3) 0.657(3) 0.220(2) 0.036(10) Uiso 1 1 d . . . . .
H84B H 0.110(3) 0.692(3) 0.302(3) 0.061(15) Uiso 1 1 d . . . . .

loop_
_atom_site_aniso_label
_atom_site_aniso_U_11
_atom_site_aniso_U_22
_atom_site_aniso_U_33
_atom_site_aniso_U_23
_atom_site_aniso_U_13
_atom_site_aniso_U_12
C1 0.030(2) 0.041(3) 0.023(2) -0.0085(17) 0.0086(18) -0.0089(19)
C2 0.049(3) 0.036(3) 0.037(2) -0.0023(19) 0.017(2) -0.019(2)
C3 0.053(3) 0.029(2) 0.033(2) 0.0102(18) 0.013(2) -0.002(2)
C4 0.036(2) 0.026(2) 0.0175(18) 0.0062(15) 0.0092(16) 0.0034(17)
C5 0.034(2) 0.0198(18) 0.0160(17) 0.0060(14) 0.0091(16) 0.0085(16)
C6 0.035(2) 0.0219(18) 0.0230(18) 0.0131(15) 0.0146(17) 0.0121(16)
C7 0.030(2) 0.0282(19) 0.0210(18) 0.0122(15) 0.0079(16) 0.0119(16)
C8 0.033(2) 0.029(2) 0.0229(19) 0.0111(15) 0.0075(16) 0.0150(17)
C9 0.035(2) 0.0225(18) 0.0201(18) 0.0106(15) 0.0083(16) 0.0144(16)
C10 0.040(2) 0.0238(19) 0.0224(18) 0.0113(15) 0.0129(17) 0.0131(17)
C11 0.042(2) 0.0200(18) 0.0194(18) 0.0105(14) 0.0152(17) 0.0127(17)
C12 0.045(2) 0.0169(18) 0.030(2) 0.0096(16) 0.0131(18) 0.0018(18)
C13 0.031(2) 0.024(2) 0.036(2) 0.0117(17) 0.0120(18) 0.0016(17)
C14 0.0244(19) 0.0222(18) 0.0165(17) 0.0046(14) 0.0062(15) 0.0052(15)
C15 0.0243(19) 0.0196(18) 0.0220(18) 0.0060(14) 0.0069(15) 0.0049(15)
C16 0.0237(19) 0.0220(19) 0.0265(19) 0.0059(15) 0.0041(16) 0.0000(15)
C17 0.033(2) 0.030(2) 0.036(2) 0.0111(18) -0.0015(18) 0.0012(18)
C18 0.035(2) 0.057(3) 0.028(2) 0.016(2) -0.0028(18) 0.002(2)
C19 0.020(2) 0.047(2) 0.023(2) 0.0014(17) 0.0036(16) -0.0021(18)
C20 0.021(2) 0.070(3) 0.034(2) -0.013(2) 0.0036(19) 0.002(2)
C21 0.049(2) 0.0200(18) 0.0259(19) 0.0100(15) 0.0149(18) 0.0165(17)
C22 0.058(3) 0.037(2) 0.033(2) 0.0231(18) 0.022(2) 0.025(2)
C23 0.043(2) 0.041(2) 0.0213(19) 0.0119(17) 0.0094(17) 0.0191(19)
C24 0.029(2) 0.031(2) 0.036(2) 0.0106(17) 0.0125(17) 0.0119(17)
C25 0.032(3) 0.066(4) 0.096(4) -0.048(3) 0.012(3) -0.013(2)
C26 0.060(3) 0.156(6) 0.025(2) 0.005(3) 0.005(2) 0.059(4)
C27 0.034(2) 0.031(2) 0.024(2) 0.0125(16) 0.0093(17) 0.0176(18)
C28 0.031(2) 0.030(2) 0.027(2) 0.0129(16) 0.0068(17) 0.0130(17)
C29 0.042(2) 0.043(2) 0.028(2) 0.0153(18) 0.0131(19) 0.019(2)
C30 0.027(2) 0.037(2) 0.036(2) 0.0092(18) 0.0066(18) 0.0136(18)
C31 0.030(2) 0.050(3) 0.036(2) 0.007(2) 0.0037(19) 0.013(2)
C32 0.034(2) 0.046(3) 0.058(3) 0.008(2) 0.002(2) 0.013(2)
C33 0.031(2) 0.043(3) 0.075(3) 0.022(2) 0.009(2) 0.010(2)
C34 0.031(2) 0.046(3) 0.058(3) 0.027(2) 0.017(2) 0.018(2)
C35 0.031(2) 0.035(2) 0.036(2) 0.0117(18) 0.0103(18) 0.0179(18)
C36 0.033(2) 0.037(2) 0.032(2) 0.0169(18) 0.0105(18) 0.0196(18)
C37 0.046(3) 0.044(2) 0.037(2) 0.022(2) 0.021(2) 0.024(2)
C38 0.078(3) 0.056(3) 0.050(3) 0.033(2) 0.036(3) 0.037(3)
C39 0.046(3) 0.058(3) 0.028(2) 0.019(2) 0.017(2) 0.027(2)
C40 0.0226(18) 0.0182(17) 0.0177(17) 0.0060(14) 0.0040(15) 0.0075(14)
C41 0.030(2) 0.0163(17) 0.0152(17) 0.0020(13) 0.0047(15) 0.0063(15)
C42 0.037(2) 0.0215(18) 0.0150(17) 0.0066(14) 0.0098(16) 0.0109(16)
C43 0.0278(19) 0.0152(17) 0.0218(18) 0.0079(14) 0.0017(15) 0.0041(15)
C44 0.032(2) 0.0172(18) 0.0251(19) 0.0012(14) 0.0097(16) 0.0087(16)
C45 0.028(2) 0.0199(18) 0.0217(18) 0.0068(14) 0.0095(16) 0.0035(15)
C46 0.037(2) 0.0203(19) 0.054(3) 0.0139(18) 0.017(2) 0.0140(17)
C47 0.035(2) 0.0179(18) 0.039(2) 0.0087(16) 0.0046(18) 0.0097(17)
C48 0.036(2) 0.0179(17) 0.0124(16) 0.0024(13) 0.0039(15) 0.0035(16)
C49 0.039(2) 0.0170(18) 0.0157(17) 0.0009(14) 0.0043(16) 0.0045(16)
C50 0.052(3) 0.024(2) 0.0190(19) 0.0067(15) 0.0078(18) 0.0032(19)
C51 0.046(3) 0.036(2) 0.022(2) 0.0049(17) 0.0114(19) -0.003(2)
C52 0.043(2) 0.039(2) 0.023(2) 0.0030(17) 0.0123(18) 0.0119(19)
C53 0.038(2) 0.027(2) 0.0139(17) 0.0012(15) 0.0056(16) 0.0116(17)
C54 0.039(2) 0.028(2) 0.0219(19) 0.0005(15) 0.0034(17) 0.0180(18)
C55 0.030(2) 0.0239(19) 0.0277(19) 0.0079(15) 0.0041(16) 0.0155(16)
C56 0.0251(19) 0.0191(18) 0.0253(19) 0.0086(15) 0.0040(16) 0.0079(15)
C57 0.026(2) 0.0270(19) 0.0239(19) 0.0075(15) 0.0034(16) 0.0119(16)
C58 0.030(2) 0.030(2) 0.028(2) 0.0128(17) 0.0100(17) 0.0136(17)
C59 0.031(2) 0.025(2) 0.042(2) 0.0161(18) 0.0078(18) 0.0098(17)
C60 0.030(2) 0.0211(19) 0.037(2) 0.0052(16) -0.0007(17) 0.0112(17)
C61 0.031(2) 0.033(2) 0.0237(19) 0.0091(16) 0.0018(16) 0.0067(17)
C62 0.030(2) 0.0259(19) 0.0151(17) 0.0027(14) 0.0048(16) 0.0031(16)
C63 0.029(2) 0.0177(18) 0.0176(17) 0.0026(14) 0.0100(15) -0.0011(15)
C64 0.034(2) 0.0217(19) 0.0164(17) 0.0017(14) 0.0108(16) 0.0027(16)
C65 0.047(3) 0.022(2) 0.0215(19) 0.0043(15) 0.0123(18) 0.0019(18)
C66 0.043(3) 0.027(2) 0.0216(19) 0.0055(16) 0.0046(18) -0.0054(18)
C67 0.028(2) 0.039(2) 0.0206(19) 0.0070(16) 0.0035(16) -0.0014(18)
C68 0.041(2) 0.0225(19) 0.030(2) 0.0072(16) 0.0174(18) 0.0114(17)
C69 0.032(2) 0.0175(18) 0.034(2) 0.0102(15) 0.0137(17) 0.0096(16)
C70 0.030(2) 0.0151(17) 0.032(2) 0.0098(15) 0.0121(17) 0.0101(16)
C71 0.035(2) 0.0118(17) 0.031(2) 0.0090(15) 0.0047(17) 0.0089(16)
C72 0.034(2) 0.0179(19) 0.047(2) 0.0108(17) 0.0012(19) 0.0080(17)
C73 0.031(2) 0.027(2) 0.057(3) 0.014(2) 0.014(2) 0.0089(18)
C74 0.039(2) 0.028(2) 0.047(2) 0.0130(19) 0.021(2) 0.0145(19)
C75 0.045(2) 0.0198(19) 0.027(2) 0.0108(15) 0.0020(18) 0.0094(17)
C76 0.031(2) 0.0222(19) 0.0227(18) 0.0048(15) 0.0105(16) 0.0026(16)
C77 0.027(2) 0.0210(18) 0.0277(19) 0.0076(15) 0.0079(16) 0.0034(16)
C78 0.0252(19) 0.0162(17) 0.0261(19) 0.0041(15) 0.0076(16) 0.0053(15)
C79 0.028(2) 0.0210(18) 0.0228(19) 0.0052(15) 0.0109(16) 0.0029(16)
C80 0.0257(19) 0.0206(18) 0.0204(18) 0.0033(14) 0.0046(15) 0.0084(16)
C81 0.0231(18) 0.0150(17) 0.0228(18) 0.0050(14) 0.0055(15) 0.0066(14)
C82 0.031(2) 0.0233(19) 0.0209(18) 0.0084(15) 0.0099(16) 0.0053(16)
C83 0.030(2) 0.0246(19) 0.0146(17) 0.0036(14) 0.0014(15) 0.0035(16)
C84 0.029(2) 0.051(3) 0.048(3) 0.025(2) 0.012(2) 0.008(2)
C85 0.037(4) 0.065(6) 0.035(5) 0.026(5) 0.007(5) 0.002(5)
C86 0.038(4) 0.107(6) 0.058(4) 0.054(4) 0.017(3) 0.010(4)
C85A 0.039(7) 0.075(9) 0.047(9) 0.028(8) 0.011(8) 0.003(7)
C86A 0.062(8) 0.081(9) 0.057(9) 0.037(8) 0.006(7) 0.001(9)
C87 0.030(2) 0.0209(19) 0.033(2) 0.0118(16) 0.0112(17) 0.0046(16)
C88 0.031(2) 0.032(2) 0.027(2) 0.0076(16) 0.0078(17) 0.0095(17)
C89 0.027(2) 0.041(2) 0.057(3) 0.017(2) 0.013(2) 0.0033(19)
C90 0.054(3) 0.044(3) 0.048(3) 0.023(2) 0.025(2) 0.020(2)
N1 0.0280(18) 0.0267(18) 0.0271(17) 0.0024(14) 0.0075(14) 0.0014(15)
N2 0.0302(18) 0.0219(16) 0.0201(16) 0.0094(13) 0.0082(14) 0.0063(14)
N3 0.0244(17) 0.0185(15) 0.0255(16) 0.0097(12) 0.0096(13) 0.0055(14)
N4 0.0230(17) 0.0321(19) 0.0258(17) 0.0050(14) 0.0041(14) 0.0051(15)
N5 0.137(4) 0.081(3) 0.090(3) 0.058(3) 0.080(3) 0.054(3)
N6 0.059(3) 0.069(3) 0.0239(19) 0.0113(19) 0.0139(18) 0.025(2)
O1 0.0464(16) 0.0157(12) 0.0275(13) 0.0094(10) 0.0122(12) 0.0117(11)
O2 0.0316(14) 0.0217(13) 0.0260(13) 0.0101(10) 0.0075(11) 0.0061(11)
O3 0.0280(13) 0.0193(12) 0.0212(12) 0.0038(10) 0.0070(11) 0.0002(11)
O4 0.0279(14) 0.0234(13) 0.0237(13) 0.0051(10) 0.0058(11) -0.0027(11)
O5 0.0278(14) 0.0281(14) 0.0314(14) 0.0125(11) 0.0057(11) 0.0053(11)
O6 0.0277(14) 0.0188(12) 0.0261(13) 0.0072(10) 0.0102(11) 0.0074(10)
O7 0.0486(18) 0.063(2) 0.0295(15) 0.0236(14) 0.0042(13) 0.0075(15)
Cl1 0.0468(7) 0.0543(8) 0.1213(12) 0.0145(8) 0.0248(8) 0.0075(6)
Cl2 0.0544(7) 0.0479(6) 0.0412(6) 0.0077(5) 0.0014(5) 0.0227(5)
Cl3 0.0623(10) 0.0599(10) 0.274(3) -0.0654(13) 0.0396(14) 0.0042(8)

loop_
_atom_type_symbol
_atom_type_description
_atom_type_scat_dispersion_real
_atom_type_scat_dispersion_imag
_atom_type_scat_source
C C 0.0033 0.0016 'International Tables Vol C Tables 4.2.6.8 and 6.1.1.4'
H H 0.0000 0.0000 'International Tables Vol C Tables 4.2.6.8 and 6.1.1.4'
N N 0.0061 0.0033 'International Tables Vol C Tables 4.2.6.8 and 6.1.1.4'
O O 0.0106 0.0060 'International Tables Vol C Tables 4.2.6.8 and 6.1.1.4'
Cl Cl 0.1484 0.1585 'International Tables Vol C Tables 4.2.6.8 and 6.1.1.4'

loop_
_geom_angle_atom_site_label_1
_geom_angle_atom_site_label_2
_geom_angle_atom_site_label_3
_geom_angle
C2 C1 N1 106.2(4)
C2 C1 C20 133.4(4)
N1 C1 C20 120.4(4)
C1 C2 C3 108.7(3)
C1 C2 H2 125.7
C3 C2 H2 125.7
C4 C3 C2 107.6(4)
C4 C3 H3 126.2
C2 C3 H3 126.2
C3 C4 N1 106.3(3)
C3 C4 C5 131.8(4)
N1 C4 C5 121.9(3)
C4 C5 C6 110.9(3)
C4 C5 C40 108.4(3)
C6 C5 C40 108.2(3)
C4 C5 C21 108.4(3)
C6 C5 C21 107.9(3)
C40 C5 C21 113.0(3)
N2 C6 C7 107.5(3)
N2 C6 C5 121.7(3)
C7 C6 C5 130.7(3)
C6 C7 C27 121.9(3)
C6 C7 C8 105.9(3)
C27 C7 C8 131.9(3)
C9 C8 C7 108.3(3)
C9 C8 H8 125.8
C7 C8 H8 125.8
C8 C9 N2 107.0(3)
C8 C9 C10 132.9(3)
N2 C9 C10 120.1(3)
C11 C10 C9 108.2(3)
C11 C10 C23 110.5(3)
C9 C10 C23 109.6(3)
C11 C10 C22 109.0(3)
C9 C10 C22 110.3(3)
C23 C10 C22 109.2(3)
C12 C11 N3 106.4(3)
C12 C11 C10 133.1(3)
N3 C11 C10 120.5(3)
C11 C12 C13 108.3(3)
C11 C12 H12 125.8
C13 C12 H12 125.8
C14 C13 C12 108.0(3)
C14 C13 H13 126.0
C12 C13 H13 126.0
C13 C14 N3 106.5(3)
C13 C14 C15 131.3(3)
N3 C14 C15 122.1(3)
C16 C15 C14 108.7(3)
C16 C15 C81 112.0(3)
C14 C15 C81 109.9(3)
C16 C15 C24 107.9(3)
C14 C15 C24 109.0(3)
C81 C15 C24 109.4(3)
N4 C16 C17 106.2(3)
N4 C16 C15 122.4(3)
C17 C16 C15 131.3(3)
C16 C17 C18 107.8(4)
C16 C17 H17 126.1
C18 C17 H17 126.1
C19 C18 C17 108.4(3)
C19 C18 H18 125.8
C17 C18 H18 125.8
C18 C19 N4 106.4(3)
C18 C19 C20 131.9(4)
N4 C19 C20 121.5(4)
C1 C20 C19 109.4(3)
C1 C20 C26 110.9(3)
C19 C20 C26 109.5(4)
C1 C20 C25 109.3(4)
C19 C20 C25 109.0(3)
C26 C20 C25 108.8(4)
C5 C21 H21A 109.5
C5 C21 H21B 109.5
H21A C21 H21B 109.5
C5 C21 H21C 109.5
H21A C21 H21C 109.5
H21B C21 H21C 109.5
C10 C22 H22A 109.5
C10 C22 H22B 109.5
H22A C22 H22B 109.5
C10 C22 H22C 109.5
H22A C22 H22C 109.5
H22B C22 H22C 109.5
C10 C23 H23A 109.5
C10 C23 H23B 109.5
H23A C23 H23B 109.5
C10 C23 H23C 109.5
H23A C23 H23C 109.5
H23B C23 H23C 109.5
C15 C24 H24A 109.5
C15 C24 H24B 109.5
H24A C24 H24B 109.5
C15 C24 H24C 109.5
H24A C24 H24C 109.5
H24B C24 H24C 109.5
C20 C25 H25A 109.5
C20 C25 H25B 109.5
H25A C25 H25B 109.5
C20 C25 H25C 109.5
H25A C25 H25C 109.5
H25B C25 H25C 109.5
C20 C26 H26A 109.5
C20 C26 H26B 109.5
H26A C26 H26B 109.5
C20 C26 H26C 109.5
H26A C26 H26C 109.5
H26B C26 H26C 109.5
C28 C27 C7 132.7(3)
C28 C27 H27 112.0(19)
C7 C27 H27 114.7(19)
C27 C28 C29 128.2(3)
C27 C28 C36 124.3(3)
C29 C28 C36 106.4(3)
O7 C29 C28 128.2(4)
O7 C29 C30 125.2(4)
C28 C29 C30 106.6(3)
C31 C30 C35 123.0(4)
C31 C30 C29 127.8(3)
C35 C30 C29 109.1(3)
C30 C31 C32 117.2(4)
C30 C31 H31 121.4
C32 C31 H31 121.4
C33 C32 C31 121.1(4)
C33 C32 H32 119.5
C31 C32 H32 119.5
C32 C33 C34 121.6(4)
C32 C33 H33 119.2
C34 C33 H33 119.2
C35 C34 C33 117.9(4)
C35 C34 H34 121.1
C33 C34 H34 121.1
C34 C35 C30 119.2(4)
C34 C35 C36 132.1(3)
C30 C35 C36 108.7(3)
C37 C36 C35 125.6(3)
C37 C36 C28 127.1(4)
C35 C36 C28 107.2(3)
C36 C37 C38 122.8(4)
C36 C37 C39 124.7(3)
C38 C37 C39 112.4(3)
N5 C38 C37 177.3(6)
N6 C39 C37 174.5(4)
C45 C40 C41 117.8(3)
C45 C40 C5 119.5(3)
C41 C40 C5 122.7(3)
C42 C41 C40 120.6(3)
C42 C41 H41 119.7
C40 C41 H41 119.7
C41 C42 C43 120.8(3)
C41 C42 H42 119.6
C43 C42 H42 119.6
O1 C43 C44 124.4(3)
O1 C43 C42 116.2(3)
C44 C43 C42 119.3(3)
C45 C44 C43 119.2(3)
C45 C44 H44 120.4
C43 C44 H44 120.4
C44 C45 C40 122.2(3)
C44 C45 H45 118.9
C40 C45 H45 118.9
O1 C46 C47 108.5(3)
O1 C46 H46A 110.0
C47 C46 H46A 110.0
O1 C46 H46B 110.0
C47 C46 H46B 110.0
H46A C46 H46B 108.4
O2 C47 C46 106.5(3)
O2 C47 H47A 110.4
C46 C47 H47A 110.4
O2 C47 H47B 110.4
C46 C47 H47B 110.4
H47A C47 H47B 108.6
C49 C48 C53 122.6(3)
C49 C48 O2 121.8(3)
C53 C48 O2 115.6(3)
C48 C49 C50 117.4(3)
C48 C49 C75 123.0(3)
C50 C49 C75 119.6(3)
C51 C50 C49 121.5(3)
C51 C50 H50 119.2
C49 C50 H50 119.2
C50 C51 C52 119.6(3)
C50 C51 H51 120.2
C52 C51 H51 120.2
C51 C52 C53 120.8(4)
C51 C52 H52 119.6
C53 C52 H52 119.6
C48 C53 C52 118.0(3)
C48 C53 C54 121.4(3)
C52 C53 C54 120.6(3)
C55 C54 C53 116.5(3)
C55 C54 H54A 108.2
C53 C54 H54A 108.2
C55 C54 H54B 108.2
C53 C54 H54B 108.2
H54A C54 H54B 107.3
C60 C55 C56 117.9(3)
C60 C55 C54 119.0(3)
C56 C55 C54 123.0(3)
O5 C56 C55 120.8(3)
O5 C56 C57 117.4(3)
C55 C56 C57 121.8(3)
C58 C57 C56 118.4(3)
C58 C57 C61 120.7(3)
C56 C57 C61 120.9(3)
C59 C58 C57 120.9(3)
C59 C58 H58 119.5
C57 C58 H58 119.5
C58 C59 C60 119.7(3)
C58 C59 H59 120.1
C60 C59 H59 120.1
C59 C60 C55 121.2(3)
C59 C60 H60 119.4
C55 C60 H60 119.4
C57 C61 C62 118.2(3)
C57 C61 H61A 107.8
C62 C61 H61A 107.8
C57 C61 H61B 107.8
C62 C61 H61B 107.8
H61A C61 H61B 107.1
C63 C62 C67 117.9(3)
C63 C62 C61 123.4(3)
C67 C62 C61 118.6(3)
C62 C63 O3 120.4(3)
C62 C63 C64 122.1(3)
O3 C63 C64 117.4(3)
C65 C64 C63 118.3(3)
C65 C64 C68 119.6(3)
C63 C64 C68 122.0(3)
C66 C65 C64 120.6(3)
C66 C65 H65 119.7
C64 C65 H65 119.7
C67 C66 C65 120.1(3)
C67 C66 H66 119.9
C65 C66 H66 119.9
C66 C67 C62 120.9(4)
C66 C67 H67 119.5
C62 C67 H67 119.5
C64 C68 C69 118.7(3)
C64 C68 H68A 107.6
C69 C68 H68A 107.6
C64 C68 H68B 107.6
C69 C68 H68B 107.6
H68A C68 H68B 107.1
C74 C69 C70 117.4(3)
C74 C69 C68 118.8(3)
C70 C69 C68 123.7(3)
O6 C70 C71 118.7(3)
O6 C70 C69 119.3(3)
C71 C70 C69 122.0(3)
C70 C71 C72 118.0(3)
C70 C71 C75 121.8(3)
C72 C71 C75 120.0(3)
C73 C72 C71 121.1(4)
C73 C72 H72 119.4
C71 C72 H72 119.4
C72 C73 C74 119.7(4)
C72 C73 H73 120.1
C74 C73 H73 120.1
C73 C74 C69 121.7(3)
C73 C74 H74 119.1
C69 C74 H74 119.1
C49 C75 C71 118.0(3)
C49 C75 H75A 107.8
C71 C75 H75A 107.8
C49 C75 H75B 107.8
C71 C75 H75B 107.8
H75A C75 H75B 107.1
O3 C76 C77 105.8(3)
O3 C76 H76A 110.6
C77 C76 H76A 110.6
O3 C76 H76B 110.6
C77 C76 H76B 110.6
H76A C76 H76B 108.7
O4 C77 C76 105.9(3)
O4 C77 H77A 110.5
C76 C77 H77A 110.5
O4 C77 H77B 110.5
C76 C77 H77B 110.5
H77A C77 H77B 108.7
O4 C78 C79 125.0(3)
O4 C78 C83 115.6(3)
C79 C78 C83 119.4(3)
C78 C79 C80 120.3(3)
C78 C79 H79 119.9
C80 C79 H79 119.9
C81 C80 C79 121.4(3)
C81 C80 H80 119.3
C79 C80 H80 119.3
C80 C81 C82 116.9(3)
C80 C81 C15 123.2(3)
C82 C81 C15 119.9(3)
C83 C82 C81 122.2(3)
C83 C82 H82 118.9
C81 C82 H82 118.9
C82 C83 C78 119.8(3)
C82 C83 H83 120.1
C78 C83 H83 120.1
O5 C84 C85A 113.1(12)
O5 C84 C85 107.1(5)
O5 C84 H84A 106(2)
C85A C84 H84A 126(2)
C85 C84 H84A 110(2)
O5 C84 H84B 106(3)
C85A C84 H84B 95(3)
C85 C84 H84B 119(3)
H84A C84 H84B 108(4)
C86 C85 C84 111.4(7)
C86 C85 H85A 109.3
C84 C85 H85A 109.3
C86 C85 H85B 109.3
C84 C85 H85B 109.3
H85A C85 H85B 108.0
C85 C86 H86A 109.5
C85 C86 H86B 109.5
H86A C86 H86B 109.5
C85 C86 H86C 109.5
H86A C86 H86C 109.5
H86B C86 H86C 109.5
C84 C85A C86A 105.0(15)
C84 C85A H85C 110.7
C86A C85A H85C 110.7
C84 C85A H85D 110.7
C86A C85A H85D 110.7
H85C C85A H85D 108.8
C85A C86A H86D 109.5
C85A C86A H86E 109.5
H86D C86A H86E 109.5
C85A C86A H86F 109.5
H86D C86A H86F 109.5
H86E C86A H86F 109.5
O6 C87 C88 107.6(3)
O6 C87 H87A 110.2
C88 C87 H87A 110.2
O6 C87 H87B 110.2
C88 C87 H87B 110.2
H87A C87 H87B 108.5
C87 C88 C89 111.6(3)
C87 C88 H88A 109.3
C89 C88 H88A 109.3
C87 C88 H88B 109.3
C89 C88 H88B 109.3
H88A C88 H88B 108.0
C88 C89 H89A 109.5
C88 C89 H89B 109.5
H89A C89 H89B 109.5
C88 C89 H89C 109.5
H89A C89 H89C 109.5
H89B C89 H89C 109.5
Cl1 C90 Cl3 109.4(2)
Cl1 C90 Cl2 112.1(2)
Cl3 C90 Cl2 110.8(3)
Cl1 C90 H90 108.1
Cl3 C90 H90 108.1
Cl2 C90 H90 108.1
C4 N1 C1 111.2(3)
C4 N1 H1N 122(3)
C1 N1 H1N 127(3)
C6 N2 C9 111.4(3)
C6 N2 H2N 123(2)
C9 N2 H2N 126(2)
C11 N3 C14 110.8(3)
C11 N3 H3N 121(2)
C14 N3 H3N 128(2)
C16 N4 C19 111.2(3)
C16 N4 H4N 125(2)
C19 N4 H4N 124(2)
C43 O1 C46 116.9(3)
C48 O2 C47 117.4(2)
C63 O3 C76 115.6(2)
C78 O4 C77 117.8(2)
C56 O5 C84 114.0(3)
C70 O6 C87 115.7(2)

loop_
_geom_bond_atom_site_label_1
_geom_bond_atom_site_label_2
_geom_bond_distance
C1 C2 1.359(6)
C1 N1 1.379(5)
C1 C20 1.509(6)
C2 C3 1.424(6)
C2 H2 0.9500
C3 C4 1.372(5)
C3 H3 0.9500
C4 N1 1.378(5)
C4 C5 1.513(5)
C5 C6 1.525(4)
C5 C40 1.539(4)
C5 C21 1.542(5)
C6 N2 1.346(4)
C6 C7 1.403(5)
C7 C27 1.423(5)
C7 C8 1.447(4)
C8 C9 1.356(5)
C8 H8 0.9500
C9 N2 1.389(4)
C9 C10 1.519(4)
C10 C11 1.510(5)
C10 C23 1.537(5)
C10 C22 1.540(5)
C11 C12 1.368(5)
C11 N3 1.376(4)
C12 C13 1.414(5)
C12 H12 0.9500
C13 C14 1.371(5)
C13 H13 0.9500
C14 N3 1.377(4)
C14 C15 1.524(4)
C15 C16 1.515(5)
C15 C81 1.540(4)
C15 C24 1.549(5)
C16 N4 1.370(4)
C16 C17 1.373(5)
C17 C18 1.415(5)
C17 H17 0.9500
C18 C19 1.360(6)
C18 H18 0.9500
C19 N4 1.374(5)
C19 C20 1.520(5)
C20 C26 1.537(6)
C20 C25 1.538(6)
C21 H21A 0.9800
C21 H21B 0.9800
C21 H21C 0.9800
C22 H22A 0.9800
C22 H22B 0.9800
C22 H22C 0.9800
C23 H23A 0.9800
C23 H23B 0.9800
C23 H23C 0.9800
C24 H24A 0.9800
C24 H24B 0.9800
C24 H24C 0.9800
C25 H25A 0.9800
C25 H25B 0.9800
C25 H25C 0.9800
C26 H26A 0.9800
C26 H26B 0.9800
C26 H26C 0.9800
C27 C28 1.358(5)
C27 H27 1.00(3)
C28 C29 1.467(5)
C28 C36 1.473(5)
C29 O7 1.227(4)
C29 C30 1.480(5)
C30 C31 1.376(5)
C30 C35 1.400(5)
C31 C32 1.391(6)
C31 H31 0.9500
C32 C33 1.379(6)
C32 H32 0.9500
C33 C34 1.400(6)
C33 H33 0.9500
C34 C35 1.395(5)
C34 H34 0.9500
C35 C36 1.466(5)
C36 C37 1.367(5)
C37 C38 1.427(6)
C37 C39 1.441(6)
C38 N5 1.145(5)
C39 N6 1.137(5)
C40 C45 1.385(4)
C40 C41 1.391(4)
C41 C42 1.377(4)
C41 H41 0.9500
C42 C43 1.387(4)
C42 H42 0.9500
C43 O1 1.369(4)
C43 C44 1.385(4)
C44 C45 1.381(4)
C44 H44 0.9500
C45 H45 0.9500
C46 O1 1.429(4)
C46 C47 1.493(5)
C46 H46A 0.9900
C46 H46B 0.9900
C47 O2 1.440(4)
C47 H47A 0.9900
C47 H47B 0.9900
C48 C49 1.386(5)
C48 C53 1.390(5)
C48 O2 1.390(4)
C49 C50 1.389(5)
C49 C75 1.521(5)
C50 C51 1.379(5)
C50 H50 0.9500
C51 C52 1.381(5)
C51 H51 0.9500
C52 C53 1.389(5)
C52 H52 0.9500
C53 C54 1.516(5)
C54 C55 1.515(5)
C54 H54A 0.9900
C54 H54B 0.9900
C55 C60 1.389(5)
C55 C56 1.391(5)
C56 O5 1.388(4)
C56 C57 1.391(5)
C57 C58 1.388(5)
C57 C61 1.513(5)
C58 C59 1.376(5)
C58 H58 0.9500
C59 C60 1.385(5)
C59 H59 0.9500
C60 H60 0.9500
C61 C62 1.520(5)
C61 H61A 0.9900
C61 H61B 0.9900
C62 C63 1.380(5)
C62 C67 1.406(5)
C63 O3 1.387(4)
C63 C64 1.407(5)
C64 C65 1.390(5)
C64 C68 1.512(5)
C65 C66 1.383(5)
C65 H65 0.9500
C66 C67 1.383(5)
C66 H66 0.9500
C67 H67 0.9500
C68 C69 1.516(5)
C68 H68A 0.9900
C68 H68B 0.9900
C69 C74 1.389(5)
C69 C70 1.402(5)
C70 O6 1.385(4)
C70 C71 1.385(5)
C71 C72 1.395(5)
C71 C75 1.524(5)
C72 C73 1.372(5)
C72 H72 0.9500
C73 C74 1.373(5)
C73 H73 0.9500
C74 H74 0.9500
C75 H75A 0.9900
C75 H75B 0.9900
C76 O3 1.431(4)
C76 C77 1.503(5)
C76 H76A 0.9900
C76 H76B 0.9900
C77 O4 1.429(4)
C77 H77A 0.9900
C77 H77B 0.9900
C78 O4 1.373(4)
C78 C79 1.376(5)
C78 C83 1.395(4)
C79 C80 1.394(5)
C79 H79 0.9500
C80 C81 1.394(4)
C80 H80 0.9500
C81 C82 1.401(5)
C82 C83 1.374(5)
C82 H82 0.9500
C83 H83 0.9500
C84 O5 1.437(5)
C84 C85A 1.49(2)
C84 C85 1.524(10)
C84 H84A 1.01(4)
C84 H84B 0.91(5)
C85 C86 1.520(11)
C85 H85A 0.9900
C85 H85B 0.9900
C86 H86A 0.9800
C86 H86B 0.9800
C86 H86C 0.9800
C85A C86A 1.510(13)
C85A H85C 0.9900
C85A H85D 0.9900
C86A H86D 0.9800
C86A H86E 0.9800
C86A H86F 0.9800
C87 O6 1.427(4)
C87 C88 1.507(5)
C87 H87A 0.9900
C87 H87B 0.9900
C88 C89 1.511(5)
C88 H88A 0.9900
C88 H88B 0.9900
C89 H89A 0.9800
C89 H89B 0.9800
C89 H89C 0.9800
C90 Cl1 1.712(4)
C90 Cl3 1.717(5)
C90 Cl2 1.765(4)
C90 H90 1.0000
N1 H1N 0.95(5)
N2 H2N 0.90(3)
N3 H3N 0.90(4)
N4 H4N 0.86(4)

loop_
_geom_hbond_atom_site_label_D
_geom_hbond_atom_site_label_H
_geom_hbond_atom_site_label_A
_geom_hbond_distance_DH
_geom_hbond_distance_HA
_geom_hbond_distance_DA
_geom_hbond_angle_DHA
C8 H8 O7 0.95 2.25 2.950(5) 130.1
C8 H8 O7 0.95 2.25 2.950(5) 130.1

loop_
_geom_torsion_atom_site_label_1
_geom_torsion_atom_site_label_2
_geom_torsion_atom_site_label_3
_geom_torsion_atom_site_label_4
_geom_torsion
N1 C1 C2 C3 0.0(4)
C20 C1 C2 C3 177.3(4)
C1 C2 C3 C4 0.0(4)
C2 C3 C4 N1 0.1(4)
C2 C3 C4 C5 -178.1(3)
C3 C4 C5 C6 71.9(5)
N1 C4 C5 C6 -106.0(3)
C3 C4 C5 C40 -169.4(3)
N1 C4 C5 C40 12.7(4)
C3 C4 C5 C21 -46.4(5)
N1 C4 C5 C21 135.7(3)
C4 C5 C6 N2 -1.1(4)
C40 C5 C6 N2 -119.9(3)
C21 C5 C6 N2 117.5(3)
C4 C5 C6 C7 175.0(3)
C40 C5 C6 C7 56.1(4)
C21 C5 C6 C7 -66.4(4)
N2 C6 C7 C27 174.0(3)
C5 C6 C7 C27 -2.5(5)
N2 C6 C7 C8 0.6(4)
C5 C6 C7 C8 -175.9(3)
C6 C7 C8 C9 0.3(4)
C27 C7 C8 C9 -172.3(3)
C7 C8 C9 N2 -1.0(4)
C7 C8 C9 C10 176.4(3)
C8 C9 C10 C11 -138.7(4)
N2 C9 C10 C11 38.3(4)
C8 C9 C10 C23 -18.1(5)
N2 C9 C10 C23 158.9(3)
C8 C9 C10 C22 102.1(4)
N2 C9 C10 C22 -80.8(4)
C9 C10 C11 C12 -118.7(4)
C23 C10 C11 C12 121.4(4)
C22 C10 C11 C12 1.3(5)
C9 C10 C11 N3 57.9(4)
C23 C10 C11 N3 -62.1(4)
C22 C10 C11 N3 177.9(3)
N3 C11 C12 C13 1.6(4)
C10 C11 C12 C13 178.5(3)
C11 C12 C13 C14 -1.3(4)
C12 C13 C14 N3 0.4(4)
C12 C13 C14 C15 -174.4(3)
C13 C14 C15 C16 62.2(4)
N3 C14 C15 C16 -111.9(3)
C13 C14 C15 C81 -175.0(3)
N3 C14 C15 C81 10.9(4)
C13 C14 C15 C24 -55.1(5)
N3 C14 C15 C24 130.8(3)
C14 C15 C16 N4 16.6(4)
C81 C15 C16 N4 -105.0(3)
C24 C15 C16 N4 134.7(3)
C14 C15 C16 C17 -166.3(4)
C81 C15 C16 C17 72.1(5)
C24 C15 C16 C17 -48.3(5)
N4 C16 C17 C18 -0.1(4)
C15 C16 C17 C18 -177.5(3)
C16 C17 C18 C19 0.0(4)
C17 C18 C19 N4 0.1(4)
C17 C18 C19 C20 -174.4(4)
C2 C1 C20 C19 -121.1(5)
N1 C1 C20 C19 55.9(4)
C2 C1 C20 C26 118.0(5)
N1 C1 C20 C26 -65.0(5)
C2 C1 C20 C25 -1.9(6)
N1 C1 C20 C25 175.1(3)
C18 C19 C20 C1 -160.0(4)
N4 C19 C20 C1 26.1(5)
C18 C19 C20 C26 -38.3(6)
N4 C19 C20 C26 147.7(4)
C18 C19 C20 C25 80.6(6)
N4 C19 C20 C25 -93.3(5)
C6 C7 C27 C28 -173.5(4)
C8 C7 C27 C28 -1.9(6)
C7 C27 C28 C29 -3.5(6)
C7 C27 C28 C36 163.2(4)
C27 C28 C29 O7 -25.6(6)
C36 C28 C29 O7 165.9(4)
C27 C28 C29 C30 155.2(4)
C36 C28 C29 C30 -13.4(4)
O7 C29 C30 C31 12.0(6)
C28 C29 C30 C31 -168.7(4)
O7 C29 C30 C35 -172.0(4)
C28 C29 C30 C35 7.3(4)
C35 C30 C31 C32 -2.2(6)
C29 C30 C31 C32 173.3(4)
C30 C31 C32 C33 2.2(6)
C31 C32 C33 C34 0.1(6)
C32 C33 C34 C35 -2.4(6)
C33 C34 C35 C30 2.3(5)
C33 C34 C35 C36 -175.3(4)
C31 C30 C35 C34 0.0(6)
C29 C30 C35 C34 -176.3(3)
C31 C30 C35 C36 178.1(3)
C29 C30 C35 C36 1.8(4)
C34 C35 C36 C37 -15.3(6)
C30 C35 C36 C37 167.0(4)
C34 C35 C36 C28 167.5(4)
C30 C35 C36 C28 -10.3(4)
C27 C28 C36 C37 28.3(6)
C29 C28 C36 C37 -162.6(4)
C27 C28 C36 C35 -154.6(3)
C29 C28 C36 C35 14.5(4)
C35 C36 C37 C38 8.8(6)
C28 C36 C37 C38 -174.5(4)
C35 C36 C37 C39 -167.2(4)
C28 C36 C37 C39 9.5(6)
C4 C5 C40 C45 -76.9(4)
C6 C5 C40 C45 43.4(4)
C21 C5 C40 C45 162.8(3)
C4 C5 C40 C41 99.8(4)
C6 C5 C40 C41 -139.8(3)
C21 C5 C40 C41 -20.4(5)
C45 C40 C41 C42 -1.2(5)
C5 C40 C41 C42 -178.0(3)
C40 C41 C42 C43 2.4(5)
C41 C42 C43 O1 -179.0(3)
C41 C42 C43 C44 -1.7(5)
O1 C43 C44 C45 176.8(3)
C42 C43 C44 C45 -0.2(5)
C43 C44 C45 C40 1.4(5)
C41 C40 C45 C44 -0.7(5)
C5 C40 C45 C44 176.2(3)
O1 C46 C47 O2 83.7(3)
C53 C48 C49 C50 -2.4(5)
O2 C48 C49 C50 -179.5(3)
C53 C48 C49 C75 179.5(3)
O2 C48 C49 C75 2.4(5)
C48 C49 C50 C51 0.0(5)
C75 C49 C50 C51 178.1(3)
C49 C50 C51 C52 1.5(5)
C50 C51 C52 C53 -0.7(5)
C49 C48 C53 C52 3.3(5)
O2 C48 C53 C52 -179.5(3)
C49 C48 C53 C54 -179.3(3)
O2 C48 C53 C54 -2.1(4)
C51 C52 C53 C48 -1.7(5)
C51 C52 C53 C54 -179.1(3)
C48 C53 C54 C55 59.6(5)
C52 C53 C54 C55 -123.1(4)
C53 C54 C55 C60 -132.0(4)
C53 C54 C55 C56 47.6(5)
C60 C55 C56 O5 -179.4(3)
C54 C55 C56 O5 1.0(5)
C60 C55 C56 C57 2.9(5)
C54 C55 C56 C57 -176.7(3)
O5 C56 C57 C58 178.8(3)
C55 C56 C57 C58 -3.4(5)
O5 C56 C57 C61 1.0(5)
C55 C56 C57 C61 178.8(3)
C56 C57 C58 C59 2.0(5)
C61 C57 C58 C59 179.9(3)
C57 C58 C59 C60 -0.2(5)
C58 C59 C60 C55 -0.3(5)
C56 C55 C60 C59 -1.0(5)
C54 C55 C60 C59 178.6(3)
C58 C57 C61 C62 120.2(4)
C56 C57 C61 C62 -62.0(4)
C57 C61 C62 C63 -42.7(5)
C57 C61 C62 C67 140.6(3)
C67 C62 C63 O3 -175.7(3)
C61 C62 C63 O3 7.6(5)
C67 C62 C63 C64 -0.3(5)
C61 C62 C63 C64 -177.0(3)
C62 C63 C64 C65 2.2(5)
O3 C63 C64 C65 177.7(3)
C62 C63 C64 C68 179.8(3)
O3 C63 C64 C68 -4.6(4)
C63 C64 C65 C66 -2.5(5)
C68 C64 C65 C66 179.8(3)
C64 C65 C66 C67 1.0(5)
C65 C66 C67 C62 0.9(5)
C63 C62 C67 C66 -1.3(5)
C61 C62 C67 C66 175.6(3)
C65 C64 C68 C69 -131.2(3)
C63 C64 C68 C69 51.2(4)
C64 C68 C69 C74 -142.6(3)
C64 C68 C69 C70 40.7(5)
C74 C69 C70 O6 176.1(3)
C68 C69 C70 O6 -7.1(5)
C74 C69 C70 C71 -1.0(5)
C68 C69 C70 C71 175.8(3)
O6 C70 C71 C72 -176.7(3)
C69 C70 C71 C72 0.4(5)
O6 C70 C71 C75 8.2(4)
C69 C70 C71 C75 -174.7(3)
C70 C71 C72 C73 0.7(5)
C75 C71 C72 C73 175.9(3)
C71 C72 C73 C74 -1.2(5)
C72 C73 C74 C69 0.6(6)
C70 C69 C74 C73 0.5(5)
C68 C69 C74 C73 -176.4(3)
C48 C49 C75 C71 -51.4(5)
C50 C49 C75 C71 130.6(3)
C70 C71 C75 C49 -49.1(4)
C72 C71 C75 C49 135.9(3)
O3 C76 C77 O4 -171.7(2)
O4 C78 C79 C80 179.8(3)
C83 C78 C79 C80 -1.1(5)
C78 C79 C80 C81 -1.1(5)
C79 C80 C81 C82 2.0(5)
C79 C80 C81 C15 -178.8(3)
C16 C15 C81 C80 5.9(4)
C14 C15 C81 C80 -115.0(3)
C24 C15 C81 C80 125.4(3)
C16 C15 C81 C82 -174.9(3)
C14 C15 C81 C82 64.2(4)
C24 C15 C81 C82 -55.4(4)
C80 C81 C82 C83 -0.8(5)
C15 C81 C82 C83 180.0(3)
C81 C82 C83 C78 -1.3(5)
O4 C78 C83 C82 -178.5(3)
C79 C78 C83 C82 2.3(5)
O5 C84 C85 C86 176.5(5)
C85A C84 C85 C86 68(3)
O5 C84 C85A C86A -67.6(18)
C85 C84 C85A C86A 12(2)
O6 C87 C88 C89 173.2(3)
C3 C4 N1 C1 -0.1(4)
C5 C4 N1 C1 178.3(3)
C2 C1 N1 C4 0.1(4)
C20 C1 N1 C4 -177.7(3)
C7 C6 N2 C9 -1.2(4)
C5 C6 N2 C9 175.7(3)
C8 C9 N2 C6 1.4(4)
C10 C9 N2 C6 -176.4(3)
C12 C11 N3 C14 -1.4(4)
C10 C11 N3 C14 -178.8(3)
C13 C14 N3 C11 0.6(4)
C15 C14 N3 C11 176.0(3)
C17 C16 N4 C19 0.2(4)
C15 C16 N4 C19 177.9(3)
C18 C19 N4 C16 -0.2(4)
C20 C19 N4 C16 175.1(3)
C44 C43 O1 C46 13.7(5)
C42 C43 O1 C46 -169.2(3)
C47 C46 O1 C43 -172.8(3)
C49 C48 O2 C47 -64.8(4)
C53 C48 O2 C47 117.9(3)
C46 C47 O2 C48 -150.5(3)
C62 C63 O3 C76 -91.3(3)
C64 C63 O3 C76 93.1(3)
C77 C76 O3 C63 -179.0(3)
C79 C78 O4 C77 -2.0(5)
C83 C78 O4 C77 178.9(3)
C76 C77 O4 C78 179.8(3)
C55 C56 O5 C84 81.1(4)
C57 C56 O5 C84 -101.1(4)
C85A C84 O5 C56 -166.2(8)
C85 C84 O5 C56 169.1(4)
C71 C70 O6 C87 -97.5(3)
C69 C70 O6 C87 85.2(4)
C88 C87 O6 C70 -178.4(3)

loop_
_platon_squeeze_void_nr
_platon_squeeze_void_average_x
_platon_squeeze_void_average_y
_platon_squeeze_void_average_z
_platon_squeeze_void_volume
_platon_squeeze_void_count_electrons
_platon_squeeze_void_content
1 0.000 0.000 0.500 377 75 ' '
2 0.455 0.027 0.861 16 0 ' '
3 0.545 0.973 0.139 16 0 ' '
